data_2239279
loop_
_publ_author_name
'Corfield, Peter W. R.'
'Paccagnini, Michele L.'
'Balija, Amy M.'

_publ_section_title
;
 Methyl 3,5-bis(cyclohexylmethoxy)benzoate
;
_journal_coeditor_code PK2519
_journal_issue 4
_journal_name_full 'Acta Crystallographica Section E'
_journal_page_first o400
_journal_page_last o401
_journal_paper_doi 10.1107/S1600536814004607
_journal_volume 70
_journal_year 2014
_chemical_formula_iupac 'C22 H32 O4'
_chemical_formula_moiety 'C22 H32 O4'
_chemical_formula_sum 'C22 H32 O4'
_chemical_formula_weight 360.48
_chemical_melting_point 344.8
_chemical_melting_point_gt 343.7
_chemical_melting_point_lt 345.9
_chemical_name_systematic
;
Methyl 3,5-bis(cyclohexylmethoxy)benzoate
;
_space_group_crystal_system triclinic
_space_group_IT_number 2
_space_group_name_H-M_alt 'P -1'
_symmetry_space_group_name_Hall '-P 1'
_symmetry_space_group_name_H-M 'P -1'
_atom_sites_solution_hydrogens geom
_atom_sites_solution_primary direct
_atom_sites_solution_secondary difmap
_audit_creation_method SHELXL-97
_cell_angle_alpha 87.640(10)
_cell_angle_beta 79.460(10)
_cell_angle_gamma 75.060(10)
_cell_formula_units_Z 2
_cell_length_a 6.6490(10)
_cell_length_b 12.6680(10)
_cell_length_c 12.8730(10)
_cell_measurement_reflns_used 25
_cell_measurement_temperature 298(2)
_cell_measurement_theta_max 9.7
_cell_measurement_theta_min 3.2
_cell_volume 1029.9(2)
_computing_cell_refinement '<i>CAD-4</i> (Enraf--Nonius, 1994)'
_computing_data_collection '<i>CAD-4</i> (Enraf--Nonius, 1994)'
_computing_data_reduction
;
followed procedures in Corfield <i>et al.</i> (1973) and
data were averaged with a local version of <i>SORTAV</i> (Blessing,
1989)
;
_computing_molecular_graphics 'ORTEPIII (Burnett & Johnson, 1996)'
_computing_publication_material 'SHELXL97 (Sheldrick, 2008)'
_computing_structure_refinement 'SHELXL97 (Sheldrick, 2008)'
_computing_structure_solution 'SHELXS97 (Sheldrick, 2008)'
_diffrn_ambient_temperature 298(2)
_diffrn_measured_fraction_theta_full 1.000
_diffrn_measured_fraction_theta_max 1.000
_diffrn_measurement_device_type 'Enraf--Nonius CAD-4'
_diffrn_measurement_method '\q/2\q scans'
_diffrn_radiation_monochromator graphite
_diffrn_radiation_source 'fine-focus sealed tube'
_diffrn_radiation_type MoK\a
_diffrn_radiation_wavelength 0.71070
_diffrn_reflns_av_R_equivalents 0.0082
_diffrn_reflns_av_sigmaI/netI 0.0478
_diffrn_reflns_limit_h_max 8
_diffrn_reflns_limit_h_min -1
_diffrn_reflns_limit_k_max 15
_diffrn_reflns_limit_k_min -15
_diffrn_reflns_limit_l_max 15
_diffrn_reflns_limit_l_min -15
_diffrn_reflns_number 5155
_diffrn_reflns_theta_full 25.97
_diffrn_reflns_theta_max 25.97
_diffrn_reflns_theta_min 2.31
_diffrn_standards_decay_% 1.3(5)
_diffrn_standards_interval_time 120
_diffrn_standards_number 3
_exptl_absorpt_coefficient_mu 0.078
_exptl_absorpt_correction_type none
_exptl_crystal_colour colourless
_exptl_crystal_density_diffrn 1.162
_exptl_crystal_density_method 'not measured'
_exptl_crystal_description block
_exptl_crystal_F_000 392
_exptl_crystal_size_max 0.75
_exptl_crystal_size_mid 0.75
_exptl_crystal_size_min 0.53
_refine_diff_density_max 0.166
_refine_diff_density_min -0.143
_refine_ls_extinction_coef 0.011(2)
_refine_ls_extinction_expression Fc^*^=kFc[1+0.001xFc^2^\l^3^/sin(2\q)]^-1/4^
_refine_ls_extinction_method 'SHELXL97 (Sheldrick, 2008)'
_refine_ls_goodness_of_fit_ref 1.026
_refine_ls_hydrogen_treatment constr
_refine_ls_matrix_type full
_refine_ls_number_parameters 237
_refine_ls_number_reflns 4051
_refine_ls_number_restraints 0
_refine_ls_restrained_S_all 1.026
_refine_ls_R_factor_all 0.0678
_refine_ls_R_factor_gt 0.0444
_refine_ls_shift/su_max 0.002
_refine_ls_shift/su_mean 0.000
_refine_ls_structure_factor_coef Fsqd
_refine_ls_weighting_details 'calc w=1/[\s^2^(Fo^2^)+(0.0330P)^2^+0.2700P] where P=(Fo^2^+2Fc^2^)/3'
_refine_ls_weighting_scheme calc
_refine_ls_wR_factor_gt 0.1139
_refine_ls_wR_factor_ref 0.1284
_reflns_number_gt 3013
_reflns_number_total 4051
_reflns_threshold_expression I>2\s(I)
_cod_data_source_file pk2519sup1.cif
_cod_data_source_block I
_cod_database_code 2239279
_cod_database_fobs_code 2239279

loop_
_symmetry_equiv_pos_as_xyz
'x, y, z'
'-x, -y, -z'

loop_
_atom_site_type_symbol
_atom_site_label
_atom_site_fract_x
_atom_site_fract_y
_atom_site_fract_z
_atom_site_U_iso_or_equiv
_atom_site_adp_type
_atom_site_calc_flag
_atom_site_refinement_flags
_atom_site_occupancy
_atom_site_symmetry_multiplicity
O O1 -0.2343(2) 0.20265(10) 0.34241(8) 0.0613(3) Uani d . 1 1
O O2 -0.0616(2) 0.25640(11) 0.67501(8) 0.0628(4) Uani d . 1 1
O O3 0.2878(2) 0.42136(12) 0.25302(9) 0.0756(4) Uani d . 1 1
O O4 0.37753(19) 0.44700(10) 0.40594(8) 0.0602(3) Uani d . 1 1
C C1 0.1250(2) 0.34685(12) 0.40804(11) 0.0450(4) Uani d . 1 1
C C2 0.0091(3) 0.30219(13) 0.35244(11) 0.0486(4) Uani d . 1 1
H H2 0.0217 0.3118 0.2797 0.058 Uiso calc R 1 1
C C3 -0.1264(3) 0.24282(13) 0.40479(11) 0.0490(4) Uani d . 1 1
C C4 -0.1455(3) 0.22817(14) 0.51302(12) 0.0512(4) Uani d . 1 1
H H4 -0.2355 0.1878 0.5482 0.061 Uiso calc R 1 1
C C5 -0.0280(3) 0.27471(13) 0.56870(11) 0.0495(4) Uani d . 1 1
C C6 0.1076(3) 0.33363(13) 0.51749(11) 0.0485(4) Uani d . 1 1
H H6 0.1862 0.3641 0.5549 0.058 Uiso calc R 1 1
C C7 0.2697(3) 0.40810(13) 0.34645(12) 0.0483(4) Uani d . 1 1
C C8 0.5185(3) 0.50921(17) 0.35207(14) 0.0655(5) Uani d . 1 1
H H8A 0.6079 0.4683 0.2922 0.079 Uiso calc R 1 1
H H8B 0.6042 0.5236 0.3995 0.079 Uiso calc R 1 1
H H8C 0.4372 0.5771 0.3286 0.079 Uiso calc R 1 1
C C9 -0.3584(3) 0.13030(15) 0.38765(12) 0.0554(4) Uani d . 1 1
H H9A -0.4655 0.1661 0.4459 0.067 Uiso calc R 1 1
H H9B -0.2692 0.0658 0.4145 0.067 Uiso calc R 1 1
C C10 -0.4621(3) 0.09842(14) 0.30275(12) 0.0516(4) Uani d . 1 1
H H10 -0.5436 0.1657 0.2746 0.062 Uiso calc R 1 1
C C11 -0.3030(3) 0.03691(16) 0.21158(14) 0.0621(5) Uani d . 1 1
H H11A -0.2114 0.0823 0.1795 0.075 Uiso calc R 1 1
H H11B -0.2157 -0.0286 0.2379 0.075 Uiso calc R 1 1
C C12 -0.4151(4) 0.00567(19) 0.12867(16) 0.0777(6) Uani d . 1 1
H H12A -0.3110 -0.0377 0.0735 0.093 Uiso calc R 1 1
H H12B -0.4894 0.0714 0.0967 0.093 Uiso calc R 1 1
C C13 -0.5711(4) -0.05892(19) 0.17717(19) 0.0862(7) Uani d . 1 1
H H13A -0.6463 -0.0733 0.1237 0.103 Uiso calc R 1 1
H H13B -0.4946 -0.1286 0.2016 0.103 Uiso calc R 1 1
C C14 -0.7281(4) 0.00134(19) 0.26845(18) 0.0795(6) Uani d . 1 1
H H14A -0.8190 -0.0444 0.3005 0.095 Uiso calc R 1 1
H H14B -0.8163 0.0670 0.2428 0.095 Uiso calc R 1 1
C C15 -0.6158(3) 0.03203(17) 0.35076(15) 0.0665(5) Uani d . 1 1
H H15A -0.7197 0.0742 0.4067 0.080 Uiso calc R 1 1
H H15B -0.5395 -0.0339 0.3816 0.080 Uiso calc R 1 1
C C16 0.0433(3) 0.30659(15) 0.73897(11) 0.0525(4) Uani d . 1 1
H H16A 0.0098 0.3849 0.7276 0.063 Uiso calc R 1 1
H H16B 0.1953 0.2778 0.7200 0.063 Uiso calc R 1 1
C C17 -0.0299(3) 0.28262(14) 0.85363(11) 0.0500(4) Uani d . 1 1
H H17 0.0038 0.2032 0.8626 0.060 Uiso calc R 1 1
C C18 -0.2652(3) 0.32768(16) 0.88989(12) 0.0571(4) Uani d . 1 1
H H18A -0.3025 0.4059 0.8784 0.069 Uiso calc R 1 1
H H18B -0.3411 0.2949 0.8482 0.069 Uiso calc R 1 1
C C19 -0.3324(3) 0.3047(2) 1.00661(13) 0.0713(6) Uani d . 1 1
H H19A -0.4822 0.3385 1.0281 0.086 Uiso calc R 1 1
H H19B -0.3101 0.2265 1.0167 0.086 Uiso calc R 1 1
C C20 -0.2097(3) 0.3479(2) 1.07503(13) 0.0755(6) Uani d . 1 1
H H20A -0.2480 0.4271 1.0729 0.091 Uiso calc R 1 1
H H20B -0.2473 0.3259 1.1476 0.091 Uiso calc R 1 1
C C21 0.0244(3) 0.3063(2) 1.03912(14) 0.0855(7) Uani d . 1 1
H H21A 0.0658 0.2281 1.0511 0.103 Uiso calc R 1 1
H H21B 0.0976 0.3409 1.0807 0.103 Uiso calc R 1 1
C C22 0.0908(3) 0.3291(2) 0.92233(13) 0.0706(6) Uani d . 1 1
H H22A 0.0649 0.4073 0.9117 0.085 Uiso calc R 1 1
H H22B 0.2413 0.2969 0.9010 0.085 Uiso calc R 1 1

loop_
_atom_site_aniso_label
_atom_site_aniso_U_11
_atom_site_aniso_U_22
_atom_site_aniso_U_33
_atom_site_aniso_U_12
_atom_site_aniso_U_13
_atom_site_aniso_U_23
O1 0.0823(8) 0.0788(8) 0.0403(6) -0.0437(7) -0.0227(6) 0.0013(5)
O2 0.0878(9) 0.0868(9) 0.0294(5) -0.0490(7) -0.0117(5) -0.0017(5)
O3 0.1073(11) 0.0992(10) 0.0400(7) -0.0588(9) -0.0200(6) 0.0126(6)
O4 0.0700(8) 0.0812(8) 0.0408(6) -0.0389(7) -0.0108(5) -0.0017(5)
C1 0.0534(9) 0.0468(8) 0.0358(7) -0.0132(7) -0.0093(6) -0.0030(6)
C2 0.0623(10) 0.0546(9) 0.0326(7) -0.0175(8) -0.0140(7) -0.0004(6)
C3 0.0596(10) 0.0563(9) 0.0364(7) -0.0190(8) -0.0150(7) -0.0059(7)
C4 0.0612(10) 0.0616(10) 0.0379(8) -0.0272(8) -0.0092(7) -0.0034(7)
C5 0.0618(10) 0.0586(10) 0.0311(7) -0.0193(8) -0.0094(6) -0.0058(6)
C6 0.0580(9) 0.0581(10) 0.0349(7) -0.0208(8) -0.0122(7) -0.0056(6)
C7 0.0581(9) 0.0508(9) 0.0376(8) -0.0144(7) -0.0108(7) -0.0023(6)
C8 0.0700(12) 0.0821(13) 0.0543(10) -0.0387(10) -0.0084(9) -0.0001(9)
C9 0.0628(10) 0.0688(11) 0.0424(8) -0.0274(9) -0.0130(7) -0.0026(8)
C10 0.0554(9) 0.0567(10) 0.0491(9) -0.0192(8) -0.0186(7) -0.0024(7)
C11 0.0644(11) 0.0728(12) 0.0551(10) -0.0219(9) -0.0170(8) -0.0115(8)
C12 0.0951(15) 0.0896(15) 0.0598(11) -0.0326(12) -0.0261(11) -0.0183(10)
C13 0.1146(18) 0.0749(14) 0.0933(16) -0.0410(13) -0.0549(14) -0.0056(12)
C14 0.0806(14) 0.0876(15) 0.0923(16) -0.0464(12) -0.0389(12) 0.0143(12)
C15 0.0657(12) 0.0796(13) 0.0647(11) -0.0324(10) -0.0199(9) 0.0060(10)
C16 0.0600(10) 0.0700(11) 0.0344(8) -0.0261(8) -0.0110(7) -0.0060(7)
C17 0.0632(10) 0.0591(10) 0.0320(7) -0.0201(8) -0.0122(7) -0.0030(6)
C18 0.0603(10) 0.0788(12) 0.0414(8) -0.0310(9) -0.0132(7) 0.0013(8)
C19 0.0726(12) 0.1068(16) 0.0428(9) -0.0418(12) -0.0042(8) 0.0003(9)
C20 0.0836(14) 0.1131(17) 0.0355(9) -0.0389(13) -0.0022(8) -0.0136(9)
C21 0.0782(14) 0.148(2) 0.0381(9) -0.0345(14) -0.0178(9) -0.0129(11)
C22 0.0581(11) 0.1212(17) 0.0398(9) -0.0323(11) -0.0101(8) -0.0153(10)

loop_
_atom_type_symbol
_atom_type_description
_atom_type_scat_dispersion_real
_atom_type_scat_dispersion_imag
_atom_type_scat_source
O O 0.0106 0.0060 'International Tables Vol C Tables 4.2.6.8 and 6.1.1.4'
C C 0.0033 0.0016 'International Tables Vol C Tables 4.2.6.8 and 6.1.1.4'
H H 0.0000 0.0000 'International Tables Vol C Tables 4.2.6.8 and 6.1.1.4'

loop_
_geom_angle_atom_site_label_1
_geom_angle_atom_site_label_2
_geom_angle_atom_site_label_3
_geom_angle
C3 O1 C9 118.71(12)
C5 O2 C16 117.86(12)
C7 O4 C8 116.24(12)
C2 C1 C6 120.88(14)
C2 C1 C7 116.97(13)
C6 C1 C7 122.15(13)
C1 C2 C3 119.89(14)
C1 C2 H2 120.1
C3 C2 H2 120.1
O1 C3 C4 124.58(14)
O1 C3 C2 115.13(13)
C4 C3 C2 120.28(14)
C3 C4 C5 119.23(15)
C3 C4 H4 120.4
C5 C4 H4 120.4
O2 C5 C6 124.79(13)
O2 C5 C4 114.21(14)
C6 C5 C4 121.00(13)
C5 C6 C1 118.70(14)
C5 C6 H6 120.6
C1 C6 H6 120.6
O3 C7 O4 123.11(15)
O3 C7 C1 123.90(14)
O4 C7 C1 112.99(12)
O4 C8 H8A 109.5
O4 C8 H8B 109.5
H8A C8 H8B 109.5
O4 C8 H8C 109.5
H8A C8 H8C 109.5
H8B C8 H8C 109.5
O1 C9 C10 108.22(13)
O1 C9 H9A 110.1
C10 C9 H9A 110.1
O1 C9 H9B 110.1
C10 C9 H9B 110.1
H9A C9 H9B 108.4
C9 C10 C15 109.83(14)
C9 C10 C11 112.77(14)
C15 C10 C11 110.74(15)
C9 C10 H10 107.8
C15 C10 H10 107.8
C11 C10 H10 107.8
C12 C11 C10 110.79(15)
C12 C11 H11A 109.5
C10 C11 H11A 109.5
C12 C11 H11B 109.5
C10 C11 H11B 109.5
H11A C11 H11B 108.1
C11 C12 C13 111.22(17)
C11 C12 H12A 109.4
C13 C12 H12A 109.4
C11 C12 H12B 109.4
C13 C12 H12B 109.4
H12A C12 H12B 108.0
C14 C13 C12 111.78(17)
C14 C13 H13A 109.3
C12 C13 H13A 109.3
C14 C13 H13B 109.3
C12 C13 H13B 109.3
H13A C13 H13B 107.9
C13 C14 C15 110.87(17)
C13 C14 H14A 109.5
C15 C14 H14A 109.5
C13 C14 H14B 109.5
C15 C14 H14B 109.5
H14A C14 H14B 108.1
C10 C15 C14 111.39(16)
C10 C15 H15A 109.3
C14 C15 H15A 109.3
C10 C15 H15B 109.3
C14 C15 H15B 109.3
H15A C15 H15B 108.0
O2 C16 C17 108.62(13)
O2 C16 H16A 110.0
C17 C16 H16A 110.0
O2 C16 H16B 110.0
C17 C16 H16B 110.0
H16A C16 H16B 108.3
C16 C17 C22 109.33(14)
C16 C17 C18 113.02(14)
C22 C17 C18 109.76(13)
C16 C17 H17 108.2
C22 C17 H17 108.2
C18 C17 H17 108.2
C19 C18 C17 111.55(15)
C19 C18 H18A 109.3
C17 C18 H18A 109.3
C19 C18 H18B 109.3
C17 C18 H18B 109.3
H18A C18 H18B 108.0
C20 C19 C18 111.71(15)
C20 C19 H19A 109.3
C18 C19 H19A 109.3
C20 C19 H19B 109.3
C18 C19 H19B 109.3
H19A C19 H19B 107.9
C21 C20 C19 111.69(16)
C21 C20 H20A 109.3
C19 C20 H20A 109.3
C21 C20 H20B 109.3
C19 C20 H20B 109.3
H20A C20 H20B 107.9
C20 C21 C22 111.75(17)
C20 C21 H21A 109.3
C22 C21 H21A 109.3
C20 C21 H21B 109.3
C22 C21 H21B 109.3
H21A C21 H21B 107.9
C17 C22 C21 111.58(16)
C17 C22 H22A 109.3
C21 C22 H22A 109.3
C17 C22 H22B 109.3
C21 C22 H22B 109.3
H22A C22 H22B 108.0

loop_
_geom_bond_atom_site_label_1
_geom_bond_atom_site_label_2
_geom_bond_distance
O1 C3 1.3608(17)
O1 C9 1.4245(19)
O2 C5 1.3658(18)
O2 C16 1.4322(17)
O3 C7 1.1959(18)
O4 C7 1.3256(18)
O4 C8 1.4415(19)
C1 C2 1.373(2)
C1 C6 1.399(2)
C1 C7 1.487(2)
C2 C3 1.385(2)
C2 H2 0.9300
C3 C4 1.385(2)
C4 C5 1.396(2)
C4 H4 0.9300
C5 C6 1.376(2)
C6 H6 0.9300
C8 H8A 0.9600
C8 H8B 0.9600
C8 H8C 0.9600
C9 C10 1.513(2)
C9 H9A 0.9700
C9 H9B 0.9700
C10 C15 1.518(2)
C10 C11 1.516(2)
C10 H10 0.9800
C11 C12 1.526(2)
C11 H11A 0.9700
C11 H11B 0.9700
C12 C13 1.514(3)
C12 H12A 0.9700
C12 H12B 0.9700
C13 C14 1.506(3)
C13 H13A 0.9700
C13 H13B 0.9700
C14 C15 1.518(2)
C14 H14A 0.9700
C14 H14B 0.9700
C15 H15A 0.9700
C15 H15B 0.9700
C16 C17 1.511(2)
C16 H16A 0.9700
C16 H16B 0.9700
C17 C22 1.523(2)
C17 C18 1.512(2)
C17 H17 0.9800
C18 C19 1.526(2)
C18 H18A 0.9700
C18 H18B 0.9700
C19 C20 1.508(2)
C19 H19A 0.9700
C19 H19B 0.9700
C20 C21 1.499(3)
C20 H20A 0.9700
C20 H20B 0.9700
C21 C22 1.525(2)
C21 H21A 0.9700
C21 H21B 0.9700
C22 H22A 0.9700
C22 H22B 0.9700

loop_
_geom_hbond_atom_site_label_D
_geom_hbond_atom_site_label_H
_geom_hbond_atom_site_label_A
_geom_hbond_site_symmetry_A
_geom_hbond_distance_DH
_geom_hbond_distance_HA
_geom_hbond_distance_DA
_geom_hbond_angle_DHA
C8 H8B O4 2_666 0.96 2.58 3.409(2) 145.2
C16 H16A O3 2_566 0.97 2.71 3.573(2) 147.9
C18 H18A O3 2_566 0.97 2.72 3.590(2) 149.4

loop_
_geom_torsion_atom_site_label_1
_geom_torsion_atom_site_label_2
_geom_torsion_atom_site_label_3
_geom_torsion_atom_site_label_4
_geom_torsion
C2 C3 O1 C9 172.88(15)
C4 C3 O1 C9 -7.4(3)
C3 O1 C9 C10 179.66(14)
O1 C9 C10 C11 62.55(19)
O1 C9 C10 C15 -173.41(15)
C4 C5 O2 C16 -176.46(15)
C6 C5 O2 C16 3.3(3)
C5 O2 C16 C17 175.59(14)
O2 C16 C17 C18 -61.10(19)
O2 C16 C17 C22 176.33(15)
